data_7220149
loop_
_publ_author_name
'Panda, Tarun Kanti Kanti'
'Kottalanka, Ravi K.'
'Harinath, A.'

_publ_section_title
;
 Chiral Alkaline Earth Metal Complexes Having M--Se Direct Bond (M = Mg,
 Ca, Sr, Ba): Syntheses, Structures and e-Caprolactone Polymerisation
;
_journal_name_full 'RSC Adv.'
_journal_paper_doi 10.1039/C5RA04495B
_journal_year 2015
_chemical_absolute_configuration rmad
_chemical_formula_moiety 'C48 H53 N2 O2 P2 Se2 Sr'
_chemical_formula_sum 'C48 H53 N2 O2 P2 Se2 Sr'
_chemical_formula_weight 997.40
_chemical_name_systematic
;
 ?
;
_space_group_IT_number 4
_symmetry_cell_setting monoclinic
_symmetry_space_group_name_Hall 'P 2yb'
_symmetry_space_group_name_H-M 'P 1 21 1'
_atom_sites_solution_hydrogens geom
_atom_sites_solution_primary direct
_atom_sites_solution_secondary difmap
_audit_creation_method SHELXL-97
_audit_update_record
;
2015-03-11 deposited with the CCDC.
2015-04-20 downloaded from the CCDC.
;
_cell_angle_alpha 90
_cell_angle_beta 115.041(5)
_cell_angle_gamma 90
_cell_formula_units_Z 2
_cell_length_a 12.4934(6)
_cell_length_b 14.6187(7)
_cell_length_c 13.9134(6)
_cell_measurement_reflns_used 4226
_cell_measurement_temperature 150(2)
_cell_measurement_theta_max 70.6012
_cell_measurement_theta_min 3.0221
_cell_volume 2302.3(2)
_computing_cell_refinement
'CrysAlisPro, Agilent Technologies,Version 1.171.35.19 (release 27-10-2011CrysAlis171 .NET)(compiled Oct 27'
_computing_data_collection
'CrysAlisPro, Agilent Technologies,Version 1.171.35.19 (release 27-10-2011CrysAlis171 .NET)(compiled Oct 27'
_computing_data_reduction
'CrysAlisPro, Agilent Technologies,Version 1.171.35.19 (release 27-10-2011CrysAlis171 .NET)(compiled Oct 27'
_computing_molecular_graphics 'ORTEP III & Olex 2.1'
_computing_publication_material WinGX
_computing_structure_refinement 'SHELXL-97 (Sheldrick, 2008)'
_computing_structure_solution 'SHELXL-97 (Sheldrick, 2008)'
_diffrn_ambient_temperature 150(2)
_diffrn_measured_fraction_theta_full 0.982
_diffrn_measured_fraction_theta_max 0.982
_diffrn_measurement_device_type 'SuperNova, Dual, Cu at zero, Eos'
_diffrn_radiation_monochromator mirror
_diffrn_radiation_source 'SuperNova (Cu) X-ray Source'
_diffrn_radiation_type CuK\a
_diffrn_radiation_wavelength 1.54184
_diffrn_reflns_av_R_equivalents 0.0424
_diffrn_reflns_av_sigmaI/netI 0.0622
_diffrn_reflns_limit_h_max 14
_diffrn_reflns_limit_h_min -15
_diffrn_reflns_limit_k_max 17
_diffrn_reflns_limit_k_min -13
_diffrn_reflns_limit_l_max 16
_diffrn_reflns_limit_l_min -16
_diffrn_reflns_number 11230
_diffrn_reflns_theta_full 70.63
_diffrn_reflns_theta_max 70.63
_diffrn_reflns_theta_min 3.51
_exptl_absorpt_coefficient_mu 4.393
_exptl_absorpt_correction_T_max 1.00000
_exptl_absorpt_correction_T_min 0.52179
_exptl_absorpt_correction_type multi-scan
_exptl_absorpt_process_details
'CrysAlisPro, Agilent Technologies,Version 1.171.35.19 (release 27-10-2011 CrysAlis171 .NET)(compiled Oct 27'
_exptl_crystal_colour colorless
_exptl_crystal_density_diffrn 1.439
_exptl_crystal_density_method 'not measured'
_exptl_crystal_description block
_exptl_crystal_F_000 1014
_exptl_crystal_size_max 0.29
_exptl_crystal_size_mid 0.27
_exptl_crystal_size_min 0.25
_refine_diff_density_max 0.722
_refine_diff_density_min -0.756
_refine_diff_density_rms 0.086
_refine_ls_abs_structure_details 'Flack H D (1983), Acta Cryst. A39, 876-881'
_refine_ls_abs_structure_Flack 0.00(2)
_refine_ls_extinction_method none
_refine_ls_goodness_of_fit_ref 1.032
_refine_ls_hydrogen_treatment mixed
_refine_ls_matrix_type full
_refine_ls_number_parameters 517
_refine_ls_number_reflns 6302
_refine_ls_number_restraints 1
_refine_ls_restrained_S_all 1.032
_refine_ls_R_factor_all 0.0464
_refine_ls_R_factor_gt 0.0402
_refine_ls_shift/su_max 0.006
_refine_ls_shift/su_mean 0.003
_refine_ls_structure_factor_coef Fsqd
_refine_ls_weighting_details 'calc w=1/[\s^2^(Fo^2^)+(0.0522P)^2^+0.0000P] where P=(Fo^2^+2Fc^2^)/3'
_refine_ls_weighting_scheme calc
_refine_ls_wR_factor_gt 0.0979
_refine_ls_wR_factor_ref 0.1032
_reflns_number_gt 5723
_reflns_number_total 6302
_reflns_threshold_expression >2\s(I)
_cod_data_source_file c5ra04495b2.cif
_cod_data_source_block 5b_s_isomer
_cod_original_cell_volume 2302.25(19)
_cod_original_sg_symbol_H-M 'P 21'
_cod_database_code 7220149

loop_
_symmetry_equiv_pos_as_xyz
'x, y, z'
'-x, y+1/2, -z'

loop_
_atom_site_label
_atom_site_type_symbol
_atom_site_fract_x
_atom_site_fract_y
_atom_site_fract_z
_atom_site_U_iso_or_equiv
_atom_site_adp_type
_atom_site_occupancy
_atom_site_symmetry_multiplicity
_atom_site_calc_flag
_atom_site_refinement_flags
Sr1 Sr 0.79635(4) 0.85333(4) 0.70301(4) 0.02886(13) Uani 1 1 d .
Se1 Se 0.96103(5) 0.74389(5) 0.61651(6) 0.03735(18) Uani 1 1 d .
Se2 Se 0.62574(6) 0.99326(5) 0.74354(5) 0.03547(17) Uani 1 1 d .
P1 P 0.79025(13) 0.68243(12) 0.52956(12) 0.0297(4) Uani 1 1 d .
P2 P 0.64117(13) 0.88680(12) 0.85486(11) 0.0293(3) Uani 1 1 d .
O1 O 0.8051(4) 0.9886(3) 0.5870(3) 0.0387(10) Uani 1 1 d .
C29 C 0.4944(5) 0.8445(5) 0.8352(5) 0.0322(14) Uani 1 1 d .
O2 O 0.9912(4) 0.9285(4) 0.8226(4) 0.0441(12) Uani 1 1 d .
C21 C 0.7484(5) 0.7245(5) 0.9137(5) 0.0343(15) Uani 1 1 d .
H8 H 0.7341 0.7402 0.9758 0.041 Uiso 1 1 calc R
C17 C 0.6490(6) 0.5985(6) 0.2199(5) 0.0452(18) Uani 1 1 d .
H9 H 0.6031 0.5500 0.1806 0.054 Uiso 1 1 calc R
N1 N 0.6938(4) 0.7378(4) 0.5533(4) 0.0316(12) Uani 1 1 d .
C48 C 1.0856(7) 0.9605(7) 0.7978(6) 0.061(2) Uani 1 1 d .
H14A H 1.0651 1.0192 0.7620 0.074 Uiso 1 1 calc R
H14B H 1.1000 0.9174 0.7517 0.074 Uiso 1 1 calc R
C1 C 0.5664(5) 0.7272(5) 0.4837(5) 0.0317(14) Uani 1 1 d .
H15 H 0.5517 0.6634 0.4601 0.038 Uiso 1 1 calc R
C4 C 0.4614(6) 0.7553(6) 0.2862(5) 0.0450(18) Uani 1 1 d .
H17 H 0.4393 0.6940 0.2776 0.054 Uiso 1 1 calc R
N2 N 0.7244(4) 0.8077(4) 0.8440(4) 0.0294(11) Uani 1 1 d .
C19 C 0.7473(7) 0.7397(6) 0.2259(6) 0.0504(19) Uani 1 1 d .
H20 H 0.7671 0.7867 0.1914 0.060 Uiso 1 1 calc R
C15 C 0.7545(5) 0.6747(5) 0.3882(5) 0.0320(14) Uani 1 1 d .
C44 C 0.8432(7) 0.9870(5) 0.5032(6) 0.0475(18) Uani 1 1 d .
H23 H 0.8716 0.9369 0.4798 0.057 Uiso 1 1 calc R
C26 C 1.1175(7) 0.6591(6) 1.0192(8) 0.061(2) Uani 1 1 d .
H25 H 1.1974 0.6462 1.0419 0.073 Uiso 1 1 calc R
C6 C 0.4598(7) 0.9017(7) 0.2076(7) 0.061(2) Uani 1 1 d .
H27 H 0.4387 0.9390 0.1483 0.073 Uiso 1 1 calc R
C45 C 1.0335(6) 0.9251(6) 0.9368(6) 0.0502(19) Uani 1 1 d .
H28A H 0.9993 0.8738 0.9582 0.060 Uiso 1 1 calc R
H28B H 1.0150 0.9812 0.9638 0.060 Uiso 1 1 calc R
C47 C 1.1934(6) 0.9697(7) 0.9006(6) 0.057(2) Uani 1 1 d .
H29A H 1.2629 0.9463 0.8944 0.068 Uiso 1 1 calc R
H29B H 1.2071 1.0331 0.9234 0.068 Uiso 1 1 calc R
C20 C 0.7849(6) 0.7419(6) 0.3368(6) 0.0442(17) Uani 1 1 d .
H32 H 0.8315 0.7903 0.3756 0.053 Uiso 1 1 calc R
C2 C 0.4949(5) 0.7485(6) 0.5471(5) 0.0438(17) Uani 1 1 d .
H33A H 0.5099 0.8103 0.5725 0.066 Uiso 1 1 calc R
H33B H 0.5177 0.7074 0.6063 0.066 Uiso 1 1 calc R
H33C H 0.4123 0.7411 0.5023 0.066 Uiso 1 1 calc R
C43 C 0.8277(9) 1.0834(6) 0.4612(7) 0.062(2) Uani 1 1 d .
H34A H 0.8827 1.0968 0.4305 0.074 Uiso 1 1 calc R
H34B H 0.7477 1.0936 0.4081 0.074 Uiso 1 1 calc R
C16 C 0.6848(5) 0.6014(5) 0.3283(5) 0.0359(15) Uani 1 1 d .
H36 H 0.6629 0.5548 0.3619 0.043 Uiso 1 1 calc R
C22 C 0.6648(6) 0.6463(5) 0.8538(6) 0.0439(17) Uani 1 1 d .
H45A H 0.6780 0.6300 0.7928 0.066 Uiso 1 1 calc R
H45B H 0.5844 0.6657 0.8314 0.066 Uiso 1 1 calc R
H45C H 0.6798 0.5942 0.8996 0.066 Uiso 1 1 calc R
C7 C 0.5233(7) 0.9371(7) 0.3067(7) 0.067(3) Uani 1 1 d .
H46 H 0.5446 0.9986 0.3146 0.081 Uiso 1 1 calc R
C38 C 0.8014(7) 1.0020(7) 1.1951(5) 0.057(2) Uani 1 1 d .
H47 H 0.8348 1.0249 1.2640 0.069 Uiso 1 1 calc R
C23 C 0.8761(6) 0.6984(5) 0.9510(5) 0.0357(15) Uani 1 1 d .
C18 C 0.6810(7) 0.6669(6) 0.1698(6) 0.0490(19) Uani 1 1 d .
H56 H 0.6573 0.6639 0.0969 0.059 Uiso 1 1 calc R
C3 C 0.5260(5) 0.7886(5) 0.3858(5) 0.0338(14) Uani 1 1 d .
C8 C 0.5561(6) 0.8810(6) 0.3964(6) 0.056(2) Uani 1 1 d .
H60 H 0.5984 0.9057 0.4636 0.068 Uiso 1 1 calc R
C39 C 0.8714(7) 0.9551(6) 1.1573(5) 0.050(2) Uani 1 1 d .
H63 H 0.9515 0.9467 1.1996 0.060 Uiso 1 1 calc R
C40 C 0.8195(6) 0.9205(5) 1.0537(5) 0.0402(16) Uani 1 1 d .
H64 H 0.8657 0.8884 1.0275 0.048 Uiso 1 1 calc R
C35 C 0.7000(5) 0.9333(5) 0.9895(5) 0.0312(14) Uani 1 1 d .
C25 C 1.0402(7) 0.6556(6) 0.9110(8) 0.057(2) Uani 1 1 d .
H76 H 1.0683 0.6400 0.8610 0.069 Uiso 1 1 calc R
C24 C 0.9215(6) 0.6755(5) 0.8793(6) 0.0417(17) Uani 1 1 d .
H78 H 0.8708 0.6733 0.8075 0.050 Uiso 1 1 calc R
C27 C 1.0736(7) 0.6817(6) 1.0898(7) 0.059(2) Uani 1 1 d .
H83 H 1.1243 0.6830 1.1616 0.071 Uiso 1 1 calc R
C30 C 0.4008(5) 0.8459(5) 0.7340(5) 0.0354(14) Uani 1 1 d .
H3 H 0.4099 0.8751 0.6786 0.042 Uiso 1 1 calc R
C33 C 0.3732(6) 0.7557(6) 0.8974(6) 0.0454(17) Uani 1 1 d .
H4 H 0.3637 0.7256 0.9522 0.054 Uiso 1 1 calc R
C14 C 0.8736(6) 0.5013(5) 0.5469(5) 0.0386(15) Uani 1 1 d .
H1 H 0.9155 0.5218 0.5095 0.046 Uiso 1 1 calc R
C10 C 0.7369(6) 0.5295(5) 0.6224(5) 0.0375(15) Uani 1 1 d .
H5 H 0.6852 0.5682 0.6350 0.045 Uiso 1 1 calc R
C9 C 0.8000(5) 0.5623(5) 0.5682(4) 0.0308(14) Uani 1 1 d .
C13 C 0.8854(6) 0.4110(5) 0.5806(5) 0.0446(18) Uani 1 1 d .
H7 H 0.9343 0.3709 0.5657 0.054 Uiso 1 1 calc R
C31 C 0.2956(6) 0.8045(6) 0.7163(6) 0.0449(18) Uani 1 1 d .
H10 H 0.2326 0.8081 0.6496 0.054 Uiso 1 1 calc R
C12 C 0.8236(7) 0.3822(6) 0.6360(6) 0.0495(19) Uani 1 1 d .
H11 H 0.8319 0.3219 0.6593 0.059 Uiso 1 1 calc R
C11 C 0.7497(7) 0.4392(6) 0.6586(6) 0.051(2) Uani 1 1 d .
H12 H 0.7092 0.4182 0.6970 0.062 Uiso 1 1 calc R
C34 C 0.4791(6) 0.7990(5) 0.9167(5) 0.0370(16) Uani 1 1 d .
H13 H 0.5403 0.7978 0.9845 0.044 Uiso 1 1 calc R
C36 C 0.6311(6) 0.9818(5) 1.0297(5) 0.0412(16) Uani 1 1 d .
H16 H 0.5511 0.9912 0.9877 0.049 Uiso 1 1 calc R
C32 C 0.2824(6) 0.7569(6) 0.7976(6) 0.0492(19) Uani 1 1 d .
H18 H 0.2123 0.7262 0.7841 0.059 Uiso 1 1 calc R
C28 C 0.9543(6) 0.7033(6) 1.0580(6) 0.0485(18) Uani 1 1 d .
H19 H 0.9273 0.7209 1.1081 0.058 Uiso 1 1 calc R
C46 C 1.1645(7) 0.9136(7) 0.9754(7) 0.067(3) Uani 1 1 d .
H1AA H 1.2060 0.9357 1.0476 0.080 Uiso 1 1 calc R
H1AB H 1.1849 0.8499 0.9728 0.080 Uiso 1 1 calc R
C37 C 0.6827(7) 1.0156(6) 1.1326(6) 0.054(2) Uani 1 1 d .
H1B H 0.6370 1.0476 1.1595 0.065 Uiso 1 1 calc R
C42 C 0.8528(11) 1.1383(6) 0.5552(8) 0.082(3) Uani 1 1 d .
H1CA H 0.8197 1.1993 0.5368 0.099 Uiso 1 1 calc R
H1CB H 0.9370 1.1428 0.5989 0.099 Uiso 1 1 calc R
C41 C 0.7908(12) 1.0833(6) 0.6105(9) 0.097(4) Uani 1 1 d .
H1DA H 0.8274 1.0941 0.6864 0.117 Uiso 1 1 calc R
H1DB H 0.7078 1.0994 0.5829 0.117 Uiso 1 1 calc R
C5 C 0.4274(7) 0.8119(7) 0.1956(6) 0.054(2) Uani 1 1 d .
H1E H 0.3832 0.7881 0.1283 0.064 Uiso 1 1 calc R

loop_
_atom_site_aniso_label
_atom_site_aniso_U_11
_atom_site_aniso_U_22
_atom_site_aniso_U_33
_atom_site_aniso_U_23
_atom_site_aniso_U_13
_atom_site_aniso_U_12
Sr1 0.0303(2) 0.0290(3) 0.0283(2) -0.0022(3) 0.0134(2) -0.0004(3)
Se1 0.0284(3) 0.0391(5) 0.0439(4) -0.0120(3) 0.0147(3) -0.0030(3)
Se2 0.0418(4) 0.0311(4) 0.0386(3) 0.0080(3) 0.0220(3) 0.0075(3)
P1 0.0296(7) 0.0309(10) 0.0302(7) -0.0051(7) 0.0143(6) -0.0023(7)
P2 0.0309(7) 0.0308(9) 0.0275(7) 0.0019(7) 0.0137(6) 0.0036(7)
O1 0.057(3) 0.026(3) 0.040(2) 0.001(2) 0.028(2) -0.004(2)
C29 0.032(3) 0.032(4) 0.039(3) -0.004(3) 0.021(2) -0.004(3)
O2 0.037(2) 0.047(3) 0.045(3) -0.007(2) 0.015(2) -0.006(2)
C21 0.038(3) 0.037(4) 0.028(3) 0.002(3) 0.014(2) 0.002(3)
C17 0.052(4) 0.046(5) 0.033(3) -0.002(3) 0.014(3) -0.004(4)
N1 0.035(2) 0.033(3) 0.027(2) -0.004(2) 0.013(2) -0.001(3)
C48 0.049(4) 0.081(7) 0.054(5) -0.014(5) 0.021(4) -0.022(5)
C1 0.031(3) 0.027(4) 0.035(3) -0.001(3) 0.012(2) 0.002(3)
C4 0.049(4) 0.042(5) 0.036(3) -0.008(3) 0.010(3) 0.003(4)
N2 0.031(2) 0.027(3) 0.030(2) 0.004(2) 0.013(2) 0.005(2)
C19 0.083(5) 0.039(5) 0.043(4) 0.001(4) 0.040(4) -0.007(4)
C15 0.031(3) 0.033(4) 0.034(3) 0.001(3) 0.015(3) 0.005(3)
C44 0.075(5) 0.028(4) 0.061(4) 0.003(4) 0.049(4) 0.001(4)
C26 0.037(4) 0.048(5) 0.091(7) 0.020(5) 0.020(4) 0.009(4)
C6 0.046(4) 0.076(7) 0.060(5) 0.028(5) 0.022(4) 0.011(4)
C45 0.052(4) 0.051(5) 0.048(4) -0.009(4) 0.021(3) -0.016(4)
C47 0.043(4) 0.064(6) 0.059(5) -0.004(4) 0.016(3) -0.004(4)
C20 0.054(4) 0.036(4) 0.051(4) -0.010(4) 0.030(3) -0.009(4)
C2 0.034(3) 0.058(5) 0.041(4) -0.001(4) 0.018(3) -0.002(4)
C43 0.093(6) 0.048(6) 0.064(5) 0.007(4) 0.051(5) 0.000(5)
C16 0.040(3) 0.036(4) 0.029(3) -0.003(3) 0.012(3) -0.009(3)
C22 0.039(4) 0.043(5) 0.045(4) 0.000(4) 0.014(3) -0.001(3)
C7 0.041(4) 0.069(7) 0.072(6) 0.024(5) 0.005(4) -0.014(4)
C38 0.078(5) 0.062(6) 0.030(3) -0.010(4) 0.021(4) -0.027(5)
C23 0.044(4) 0.019(4) 0.040(3) 0.006(3) 0.014(3) 0.000(3)
C18 0.072(5) 0.044(5) 0.035(4) -0.002(4) 0.026(3) 0.002(4)
C3 0.030(3) 0.032(4) 0.035(3) 0.000(3) 0.010(3) -0.001(3)
C8 0.044(4) 0.063(6) 0.045(4) 0.003(4) 0.002(3) -0.012(4)
C39 0.057(4) 0.047(5) 0.035(4) -0.001(4) 0.010(3) -0.014(4)
C40 0.046(4) 0.038(4) 0.038(3) -0.003(3) 0.019(3) -0.008(3)
C35 0.039(3) 0.029(4) 0.028(3) 0.004(3) 0.017(2) -0.005(3)
C25 0.060(5) 0.036(5) 0.093(7) 0.004(5) 0.048(5) 0.008(4)
C24 0.047(4) 0.026(4) 0.058(4) 0.002(3) 0.028(3) 0.009(3)
C27 0.048(4) 0.046(5) 0.065(5) 0.015(4) 0.006(4) -0.002(4)
C30 0.041(3) 0.036(4) 0.031(3) 0.003(3) 0.018(2) 0.002(3)
C33 0.044(4) 0.047(5) 0.048(4) 0.004(4) 0.022(3) -0.001(4)
C14 0.043(3) 0.039(4) 0.036(3) 0.000(3) 0.019(3) 0.003(3)
C10 0.044(4) 0.030(4) 0.041(3) -0.004(3) 0.021(3) -0.006(3)
C9 0.034(3) 0.028(4) 0.024(3) -0.006(3) 0.006(2) -0.005(3)
C13 0.053(4) 0.033(4) 0.044(4) -0.003(3) 0.016(3) 0.008(3)
C31 0.037(3) 0.051(5) 0.041(4) -0.003(4) 0.011(3) 0.006(3)
C12 0.059(4) 0.038(5) 0.042(4) 0.000(3) 0.013(3) -0.015(4)
C11 0.061(5) 0.048(5) 0.047(4) 0.005(4) 0.024(4) -0.006(4)
C34 0.037(3) 0.040(4) 0.036(3) 0.003(3) 0.016(3) 0.002(3)
C36 0.049(4) 0.035(4) 0.044(4) -0.003(3) 0.025(3) -0.005(3)
C32 0.038(3) 0.055(5) 0.056(4) -0.007(4) 0.021(3) -0.011(4)
C28 0.052(4) 0.047(5) 0.044(4) 0.008(4) 0.018(3) 0.002(4)
C46 0.060(5) 0.062(6) 0.058(5) 0.012(5) 0.004(4) -0.014(5)
C37 0.077(5) 0.047(5) 0.050(4) -0.015(4) 0.037(4) -0.011(4)
C42 0.153(10) 0.037(6) 0.084(7) -0.005(5) 0.076(7) -0.011(6)
C41 0.200(13) 0.041(6) 0.111(9) 0.003(6) 0.124(10) 0.005(7)
C5 0.064(5) 0.058(6) 0.032(4) 0.002(4) 0.014(3) 0.015(4)

loop_
_atom_type_symbol
_atom_type_description
_atom_type_scat_dispersion_real
_atom_type_scat_dispersion_imag
_atom_type_scat_source
C C 0.0181 0.0091 'International Tables Vol C Tables 4.2.6.8 and 6.1.1.4'
H H 0.0000 0.0000 'International Tables Vol C Tables 4.2.6.8 and 6.1.1.4'
N N 0.0311 0.0180 'International Tables Vol C Tables 4.2.6.8 and 6.1.1.4'
O O 0.0492 0.0322 'International Tables Vol C Tables 4.2.6.8 and 6.1.1.4'
P P 0.2955 0.4335 'International Tables Vol C Tables 4.2.6.8 and 6.1.1.4'
Se Se -0.7943 1.1372 'International Tables Vol C Tables 4.2.6.8 and 6.1.1.4'
Sr Sr -0.3528 1.8200 'International Tables Vol C Tables 4.2.6.8 and 6.1.1.4'

loop_
_geom_angle_atom_site_label_1
_geom_angle_atom_site_label_2
_geom_angle_atom_site_label_3
_geom_angle
O2 Sr1 N1 145.72(16)
O2 Sr1 N2 99.23(16)
N1 Sr1 N2 103.50(16)
O2 Sr1 O1 78.24(15)
N1 Sr1 O1 97.77(16)
N2 Sr1 O1 142.86(15)
O2 Sr1 Se2 97.73(12)
N1 Sr1 Se2 115.27(11)
N2 Sr1 Se2 63.44(11)
O1 Sr1 Se2 80.04(10)
O2 Sr1 Se1 82.68(11)
N1 Sr1 Se1 63.06(11)
N2 Sr1 Se1 130.03(12)
O1 Sr1 Se1 86.78(10)
Se2 Sr1 Se1 166.41(3)
O2 Sr1 P1 120.09(12)
N1 Sr1 P1 25.80(11)
N2 Sr1 P1 115.77(12)
O1 Sr1 P1 96.39(10)
Se2 Sr1 P1 140.65(3)
Se1 Sr1 P1 37.48(3)
O2 Sr1 P2 99.71(11)
N1 Sr1 P2 111.93(11)
N2 Sr1 P2 25.95(12)
O1 Sr1 P2 117.19(11)
Se2 Sr1 P2 37.49(3)
Se1 Sr1 P2 155.96(4)
P1 Sr1 P2 132.70(4)
P1 Se1 Sr1 77.24(5)
P2 Se2 Sr1 78.39(5)
N1 P1 C9 112.8(3)
N1 P1 C15 113.1(3)
C9 P1 C15 102.3(3)
N1 P1 Se1 109.1(2)
C9 P1 Se1 108.0(2)
C15 P1 Se1 111.3(2)
N1 P1 Sr1 44.31(18)
C9 P1 Sr1 120.7(2)
C15 P1 Sr1 136.1(2)
Se1 P1 Sr1 65.28(4)
N2 P2 C35 111.7(3)
N2 P2 C29 112.8(3)
C35 P2 C29 102.7(3)
N2 P2 Se2 108.59(19)
C35 P2 Se2 110.1(2)
C29 P2 Se2 110.9(2)
N2 P2 Sr1 44.49(18)
C35 P2 Sr1 126.4(2)
C29 P2 Sr1 130.0(2)
Se2 P2 Sr1 64.12(4)
C44 O1 C41 108.4(6)
C44 O1 Sr1 127.7(4)
C41 O1 Sr1 123.1(4)
C34 C29 C30 118.7(6)
C34 C29 P2 120.6(5)
C30 C29 P2 120.0(5)
C48 O2 C45 108.6(5)
C48 O2 Sr1 129.7(4)
C45 O2 Sr1 120.4(4)
C23 C21 N2 108.7(5)
C23 C21 C22 112.1(6)
N2 C21 C22 110.3(5)
C23 C21 H8 108.5
N2 C21 H8 108.5
C22 C21 H8 108.5
C18 C17 C16 120.2(7)
C18 C17 H9 119.9
C16 C17 H9 119.9
C1 N1 P1 120.6(4)
C1 N1 Sr1 129.0(4)
P1 N1 Sr1 109.9(2)
O2 C48 C47 107.3(6)
O2 C48 H14A 110.3
C47 C48 H14A 110.3
O2 C48 H14B 110.3
C47 C48 H14B 110.3
H14A C48 H14B 108.5
N1 C1 C3 112.3(5)
N1 C1 C2 109.3(5)
C3 C1 C2 110.0(5)
N1 C1 H15 108.4
C3 C1 H15 108.4
C2 C1 H15 108.4
C3 C4 C5 121.4(8)
C3 C4 H17 119.3
C5 C4 H17 119.3
C21 N2 P2 118.9(4)
C21 N2 Sr1 131.6(4)
P2 N2 Sr1 109.6(3)
C18 C19 C20 118.8(7)
C18 C19 H20 120.6
C20 C19 H20 120.6
C20 C15 C16 118.5(6)
C20 C15 P1 121.7(5)
C16 C15 P1 119.5(5)
O1 C44 C43 105.5(6)
O1 C44 H23 127.2
C43 C44 H23 127.2
C27 C26 C25 118.7(7)
C27 C26 H25 120.6
C25 C26 H25 120.6
C5 C6 C7 120.3(8)
C5 C6 H27 119.9
C7 C6 H27 119.9
O2 C45 C46 103.5(6)
O2 C45 H28A 111.1
C46 C45 H28A 111.1
O2 C45 H28B 111.1
C46 C45 H28B 111.1
H28A C45 H28B 109.0
C46 C47 C48 103.4(7)
C46 C47 H29A 111.1
C48 C47 H29A 111.1
C46 C47 H29B 111.1
C48 C47 H29B 111.1
H29A C47 H29B 109.0
C15 C20 C19 121.4(7)
C15 C20 H32 119.3
C19 C20 H32 119.3
C1 C2 H33A 109.5
C1 C2 H33B 109.5
H33A C2 H33B 109.5
C1 C2 H33C 109.5
H33A C2 H33C 109.5
H33B C2 H33C 109.5
C42 C43 C44 103.0(7)
C42 C43 H34A 111.2
C44 C43 H34A 111.2
C42 C43 H34B 111.2
C44 C43 H34B 111.2
H34A C43 H34B 109.1
C17 C16 C15 120.2(6)
C17 C16 H36 119.9
C15 C16 H36 119.9
C21 C22 H45A 109.5
C21 C22 H45B 109.5
H45A C22 H45B 109.5
C21 C22 H45C 109.5
H45A C22 H45C 109.5
H45B C22 H45C 109.5
C6 C7 C8 120.1(9)
C6 C7 H46 119.9
C8 C7 H46 119.9
C37 C38 C39 121.1(7)
C37 C38 H47 119.4
C39 C38 H47 119.4
C24 C23 C28 117.8(7)
C24 C23 C21 120.8(6)
C28 C23 C21 121.1(6)
C17 C18 C19 120.8(7)
C17 C18 H56 119.6
C19 C18 H56 119.6
C4 C3 C8 118.1(7)
C4 C3 C1 121.8(6)
C8 C3 C1 120.1(6)
C3 C8 C7 120.6(8)
C3 C8 H60 119.7
C7 C8 H60 119.7
C38 C39 C40 118.7(7)
C38 C39 H63 120.7
C40 C39 H63 120.7
C35 C40 C39 121.1(7)
C35 C40 H64 119.5
C39 C40 H64 119.5
C40 C35 C36 119.0(6)
C40 C35 P2 117.7(5)
C36 C35 P2 123.3(5)
C24 C25 C26 119.4(8)
C24 C25 H76 120.3
C26 C25 H76 120.3
C23 C24 C25 122.1(7)
C23 C24 H78 119.0
C25 C24 H78 119.0
C26 C27 C28 122.0(8)
C26 C27 H83 119.0
C28 C27 H83 119.0
C31 C30 C29 120.3(6)
C31 C30 H3 119.9
C29 C30 H3 119.9
C32 C33 C34 120.1(7)
C32 C33 H4 119.9
C34 C33 H4 119.9
C13 C14 C9 121.3(7)
C13 C14 H1 119.3
C9 C14 H1 119.3
C9 C10 C11 121.2(7)
C9 C10 H5 119.4
C11 C10 H5 119.4
C10 C9 C14 118.0(7)
C10 C9 P1 120.7(5)
C14 C9 P1 121.2(5)
C12 C13 C14 118.5(7)
C12 C13 H7 120.7
C14 C13 H7 120.7
C30 C31 C32 120.4(6)
C30 C31 H10 119.8
C32 C31 H10 119.8
C13 C12 C11 122.4(8)
C13 C12 H11 118.8
C11 C12 H11 118.8
C12 C11 C10 118.4(7)
C12 C11 H12 120.8
C10 C11 H12 120.8
C33 C34 C29 120.5(6)
C33 C34 H13 119.7
C29 C34 H13 119.7
C37 C36 C35 119.8(7)
C37 C36 H16 120.1
C35 C36 H16 120.1
C33 C32 C31 119.8(7)
C33 C32 H18 120.1
C31 C32 H18 120.1
C23 C28 C27 119.8(8)
C23 C28 H19 120.1
C27 C28 H19 120.1
C47 C46 C45 103.9(7)
C47 C46 H1AA 111.0
C45 C46 H1AA 111.0
C47 C46 H1AB 111.0
C45 C46 H1AB 111.0
H1AA C46 H1AB 109.0
C38 C37 C36 120.3(8)
C38 C37 H1B 119.8
C36 C37 H1B 119.8
C43 C42 C41 101.5(8)
C43 C42 H1CA 111.5
C41 C42 H1CA 111.5
C43 C42 H1CB 111.5
C41 C42 H1CB 111.5
H1CA C42 H1CB 109.3
O1 C41 C42 104.5(7)
O1 C41 H1DA 110.8
C42 C41 H1DA 110.8
O1 C41 H1DB 110.8
C42 C41 H1DB 110.8
H1DA C41 H1DB 108.9
C6 C5 C4 119.5(8)
C6 C5 H1E 120.2
C4 C5 H1E 120.2

loop_
_geom_bond_atom_site_label_1
_geom_bond_atom_site_label_2
_geom_bond_distance
Sr1 O2 2.544(4)
Sr1 N1 2.564(5)
Sr1 N2 2.569(5)
Sr1 O1 2.585(5)
Sr1 Se2 3.1722(9)
Sr1 Se1 3.2151(8)
Sr1 P1 3.4520(17)
Sr1 P2 3.4539(15)
Se1 P1 2.1537(17)
Se2 P2 2.1459(18)
P1 N1 1.597(5)
P1 C9 1.825(7)
P1 C15 1.826(6)
P2 N2 1.604(5)
P2 C35 1.829(6)
P2 C29 1.843(6)
O1 C44 1.433(7)
O1 C41 1.450(10)
C29 C34 1.395(9)
C29 C30 1.399(8)
O2 C48 1.439(9)
O2 C45 1.449(8)
C21 C23 1.503(9)
C21 N2 1.504(8)
C21 C22 1.535(10)
C21 H8 0.9800
C17 C18 1.371(11)
C17 C16 1.381(9)
C17 H9 0.9300
N1 C1 1.480(7)
C48 C47 1.499(10)
C48 H14A 0.9700
C48 H14B 0.9700
C1 C3 1.528(9)
C1 C2 1.529(8)
C1 H15 0.9800
C4 C3 1.364(9)
C4 C5 1.414(11)
C4 H17 0.9300
C19 C18 1.371(11)
C19 C20 1.411(9)
C19 H20 0.9300
C15 C20 1.361(10)
C15 C16 1.410(9)
C44 C43 1.507(11)
C44 H23 0.9300
C26 C27 1.353(12)
C26 C25 1.404(12)
C26 H25 0.9300
C6 C5 1.362(12)
C6 C7 1.368(12)
C6 H27 0.9300
C45 C46 1.499(11)
C45 H28A 0.9700
C45 H28B 0.9700
C47 C46 1.486(11)
C47 H29A 0.9700
C47 H29B 0.9700
C20 H32 0.9300
C2 H33A 0.9600
C2 H33B 0.9600
C2 H33C 0.9600
C43 C42 1.452(12)
C43 H34A 0.9700
C43 H34B 0.9700
C16 H36 0.9300
C22 H45A 0.9600
C22 H45B 0.9600
C22 H45C 0.9600
C7 C8 1.402(11)
C7 H46 0.9300
C38 C37 1.379(11)
C38 C39 1.380(11)
C38 H47 0.9300
C23 C24 1.381(9)
C23 C28 1.395(9)
C18 H56 0.9300
C3 C8 1.394(11)
C8 H60 0.9300
C39 C40 1.401(9)
C39 H63 0.9300
C40 C35 1.390(9)
C40 H64 0.9300
C35 C36 1.401(9)
C25 C24 1.387(10)
C25 H76 0.9300
C24 H78 0.9300
C27 C28 1.400(11)
C27 H83 0.9300
C30 C31 1.371(9)
C30 H3 0.9300
C33 C32 1.371(10)
C33 C34 1.387(9)
C33 H4 0.9300
C14 C13 1.388(10)
C14 C9 1.400(9)
C14 H1 0.9300
C10 C9 1.387(9)
C10 C11 1.397(10)
C10 H5 0.9300
C13 C12 1.369(10)
C13 H7 0.9300
C31 C32 1.396(10)
C31 H10 0.9300
C12 C11 1.375(11)
C12 H11 0.9300
C11 H12 0.9300
C34 H13 0.9300
C36 C37 1.389(9)
C36 H16 0.9300
C32 H18 0.9300
C28 H19 0.9300
C46 H1AA 0.9700
C46 H1AB 0.9700
C37 H1B 0.9300
C42 C41 1.531(12)
C42 H1CA 0.9700
C42 H1CB 0.9700
C41 H1DA 0.9700
C41 H1DB 0.9700
C5 H1E 0.9300

loop_
_geom_torsion_atom_site_label_1
_geom_torsion_atom_site_label_2
_geom_torsion_atom_site_label_3
_geom_torsion_atom_site_label_4
_geom_torsion
O2 Sr1 Se1 P1 176.59(13)
N1 Sr1 Se1 P1 -4.46(14)
N2 Sr1 Se1 P1 80.66(15)
O1 Sr1 Se1 P1 -104.87(11)
Se2 Sr1 Se1 P1 -90.78(12)
P2 Sr1 Se1 P1 79.16(9)
O2 Sr1 Se2 P2 -95.89(13)
N1 Sr1 Se2 P2 93.61(14)
N2 Sr1 Se2 P2 0.61(13)
O1 Sr1 Se2 P2 -172.43(11)
Se1 Sr1 Se2 P2 173.29(11)
P1 Sr1 Se2 P2 99.63(7)
Sr1 Se1 P1 N1 6.8(2)
Sr1 Se1 P1 C9 -116.2(2)
Sr1 Se1 P1 C15 132.2(2)
O2 Sr1 P1 N1 -174.7(3)
N2 Sr1 P1 N1 66.2(3)
O1 Sr1 P1 N1 -94.7(3)
Se2 Sr1 P1 N1 -12.6(3)
Se1 Sr1 P1 N1 -170.8(3)
P2 Sr1 P1 N1 42.2(3)
O2 Sr1 P1 C9 93.1(3)
N1 Sr1 P1 C9 -92.1(4)
N2 Sr1 P1 C9 -25.9(3)
O1 Sr1 P1 C9 173.2(2)
Se2 Sr1 P1 C9 -104.7(2)
Se1 Sr1 P1 C9 97.0(2)
P2 Sr1 P1 C9 -50.0(2)
O2 Sr1 P1 C15 -99.6(3)
N1 Sr1 P1 C15 75.2(4)
N2 Sr1 P1 C15 141.4(3)
O1 Sr1 P1 C15 -19.5(3)
Se2 Sr1 P1 C15 62.6(3)
Se1 Sr1 P1 C15 -95.6(3)
P2 Sr1 P1 C15 117.3(3)
O2 Sr1 P1 Se1 -3.91(15)
N1 Sr1 P1 Se1 170.8(3)
N2 Sr1 P1 Se1 -122.96(12)
O1 Sr1 P1 Se1 76.18(11)
Se2 Sr1 P1 Se1 158.25(4)
P2 Sr1 P1 Se1 -147.02(5)
Sr1 Se2 P2 N2 -0.9(2)
Sr1 Se2 P2 C35 121.6(2)
Sr1 Se2 P2 C29 -125.4(2)
O2 Sr1 P2 N2 -91.2(3)
N1 Sr1 P2 N2 75.4(3)
O1 Sr1 P2 N2 -172.9(3)
Se2 Sr1 P2 N2 178.8(3)
Se1 Sr1 P2 N2 2.6(3)
P1 Sr1 P2 N2 57.0(3)
O2 Sr1 P2 C35 -6.7(3)
N1 Sr1 P2 C35 159.9(3)
N2 Sr1 P2 C35 84.5(4)
O1 Sr1 P2 C35 -88.3(3)
Se2 Sr1 P2 C35 -96.7(3)
Se1 Sr1 P2 C35 87.1(3)
P1 Sr1 P2 C35 141.5(3)
O2 Sr1 P2 C29 -173.6(3)
N1 Sr1 P2 C29 -7.0(3)
N2 Sr1 P2 C29 -82.4(4)
O1 Sr1 P2 C29 104.7(3)
Se2 Sr1 P2 C29 96.3(3)
Se1 Sr1 P2 C29 -79.8(3)
P1 Sr1 P2 C29 -25.4(3)
O2 Sr1 P2 Se2 90.07(13)
N1 Sr1 P2 Se2 -103.38(14)
N2 Sr1 P2 Se2 -178.8(3)
O1 Sr1 P2 Se2 8.39(12)
Se1 Sr1 P2 Se2 -176.13(6)
P1 Sr1 P2 Se2 -121.73(6)
O2 Sr1 O1 C44 98.0(5)
N1 Sr1 O1 C44 -47.4(5)
N2 Sr1 O1 C44 -172.2(5)
Se2 Sr1 O1 C44 -161.8(5)
Se1 Sr1 O1 C44 14.8(5)
P1 Sr1 O1 C44 -21.4(5)
P2 Sr1 O1 C44 -167.0(5)
O2 Sr1 O1 C41 -70.6(8)
N1 Sr1 O1 C41 144.0(8)
N2 Sr1 O1 C41 19.2(8)
Se2 Sr1 O1 C41 29.6(7)
Se1 Sr1 O1 C41 -153.8(7)
P1 Sr1 O1 C41 169.9(7)
P2 Sr1 O1 C41 24.4(8)
N2 P2 C29 C34 79.3(6)
C35 P2 C29 C34 -41.0(7)
Se2 P2 C29 C34 -158.6(5)
Sr1 P2 C29 C34 128.2(5)
N2 P2 C29 C30 -91.6(6)
C35 P2 C29 C30 148.1(6)
Se2 P2 C29 C30 30.5(7)
Sr1 P2 C29 C30 -42.7(7)
N1 Sr1 O2 C48 40.6(8)
N2 Sr1 O2 C48 171.8(7)
O1 Sr1 O2 C48 -45.9(7)
Se2 Sr1 O2 C48 -124.0(7)
Se1 Sr1 O2 C48 42.3(6)
P1 Sr1 O2 C48 44.7(7)
P2 Sr1 O2 C48 -161.9(6)
N1 Sr1 O2 C45 -124.5(5)
N2 Sr1 O2 C45 6.6(5)
O1 Sr1 O2 C45 148.9(5)
Se2 Sr1 O2 C45 70.8(5)
Se1 Sr1 O2 C45 -122.9(5)
P1 Sr1 O2 C45 -120.5(5)
P2 Sr1 O2 C45 32.9(5)
C9 P1 N1 C1 -76.4(5)
C15 P1 N1 C1 39.1(6)
Se1 P1 N1 C1 163.5(4)
Sr1 P1 N1 C1 172.3(6)
C9 P1 N1 Sr1 111.3(3)
C15 P1 N1 Sr1 -133.2(3)
Se1 P1 N1 Sr1 -8.8(3)
O2 Sr1 N1 C1 -163.4(4)
N2 Sr1 N1 C1 66.5(5)
O1 Sr1 N1 C1 -82.9(5)
Se2 Sr1 N1 C1 -0.3(5)
Se1 Sr1 N1 C1 -165.2(5)
P1 Sr1 N1 C1 -171.5(7)
P2 Sr1 N1 C1 40.6(5)
O2 Sr1 N1 P1 8.1(5)
N2 Sr1 N1 P1 -122.1(3)
O1 Sr1 N1 P1 88.6(3)
Se2 Sr1 N1 P1 171.2(2)
Se1 Sr1 N1 P1 6.2(2)
P2 Sr1 N1 P1 -147.9(2)
C45 O2 C48 C47 4.9(9)
Sr1 O2 C48 C47 -161.6(5)
P1 N1 C1 C3 -83.7(6)
Sr1 N1 C1 C3 87.0(6)
P1 N1 C1 C2 153.9(5)
Sr1 N1 C1 C2 -35.4(8)
C23 C21 N2 P2 -139.5(5)
C22 C21 N2 P2 97.1(6)
C23 C21 N2 Sr1 39.5(7)
C22 C21 N2 Sr1 -83.9(6)
C35 P2 N2 C21 58.8(5)
C29 P2 N2 C21 -56.3(5)
Se2 P2 N2 C21 -179.6(4)
Sr1 P2 N2 C21 179.2(6)
C35 P2 N2 Sr1 -120.4(3)
C29 P2 N2 Sr1 124.5(3)
Se2 P2 N2 Sr1 1.2(3)
O2 Sr1 N2 C21 -85.8(5)
N1 Sr1 N2 C21 68.3(5)
O1 Sr1 N2 C21 -168.5(4)
Se2 Sr1 N2 C21 -179.9(5)
Se1 Sr1 N2 C21 2.3(5)
P1 Sr1 N2 C21 44.1(5)
P2 Sr1 N2 C21 -179.1(7)
O2 Sr1 N2 P2 93.2(3)
N1 Sr1 N2 P2 -112.6(3)
O1 Sr1 N2 P2 10.6(4)
Se2 Sr1 N2 P2 -0.84(18)
Se1 Sr1 N2 P2 -178.60(15)
P1 Sr1 N2 P2 -136.8(2)
N1 P1 C15 C20 85.6(6)
C9 P1 C15 C20 -152.8(6)
Se1 P1 C15 C20 -37.6(6)
Sr1 P1 C15 C20 38.4(7)
N1 P1 C15 C16 -88.8(6)
C9 P1 C15 C16 32.8(6)
Se1 P1 C15 C16 148.0(5)
Sr1 P1 C15 C16 -136.0(5)
C41 O1 C44 C43 -11.3(9)
Sr1 O1 C44 C43 178.7(5)
C48 O2 C45 C46 -25.6(9)
Sr1 O2 C45 C46 142.4(5)
O2 C48 C47 C46 18.0(10)
C16 C15 C20 C19 0.6(11)
P1 C15 C20 C19 -173.8(6)
C18 C19 C20 C15 -1.5(12)
O1 C44 C43 C42 33.6(9)
C18 C17 C16 C15 0.0(11)
C20 C15 C16 C17 0.1(10)
P1 C15 C16 C17 174.7(5)
C5 C6 C7 C8 0.6(14)
N2 C21 C23 C24 -60.3(8)
C22 C21 C23 C24 61.9(8)
N2 C21 C23 C28 114.8(7)
C22 C21 C23 C28 -123.0(7)
C16 C17 C18 C19 -0.9(12)
C20 C19 C18 C17 1.7(12)
C5 C4 C3 C8 1.1(11)
C5 C4 C3 C1 -178.1(6)
N1 C1 C3 C4 130.6(6)
C2 C1 C3 C4 -107.4(7)
N1 C1 C3 C8 -48.7(8)
C2 C1 C3 C8 73.3(8)
C4 C3 C8 C7 -1.6(11)
C1 C3 C8 C7 177.7(7)
C6 C7 C8 C3 0.8(13)
C37 C38 C39 C40 -0.5(13)
C38 C39 C40 C35 0.5(11)
C39 C40 C35 C36 0.0(11)
C39 C40 C35 P2 179.1(6)
N2 P2 C35 C40 20.6(6)
C29 P2 C35 C40 141.7(5)
Se2 P2 C35 C40 -100.1(5)
Sr1 P2 C35 C40 -28.0(6)
N2 P2 C35 C36 -160.3(5)
C29 P2 C35 C36 -39.1(7)
Se2 P2 C35 C36 79.0(6)
Sr1 P2 C35 C36 151.1(5)
C27 C26 C25 C24 0.2(13)
C28 C23 C24 C25 1.5(11)
C21 C23 C24 C25 176.7(7)
C26 C25 C24 C23 -0.3(12)
C25 C26 C27 C28 -1.3(14)
C34 C29 C30 C31 0.9(11)
P2 C29 C30 C31 172.0(6)
C11 C10 C9 C14 2.5(9)
C11 C10 C9 P1 -175.7(5)
C13 C14 C9 C10 -1.2(9)
C13 C14 C9 P1 177.0(5)
N1 P1 C9 C10 -6.4(6)
C15 P1 C9 C10 -128.2(5)
Se1 P1 C9 C10 114.3(5)
Sr1 P1 C9 C10 42.9(6)
N1 P1 C9 C14 175.5(5)
C15 P1 C9 C14 53.7(5)
Se1 P1 C9 C14 -63.8(5)
Sr1 P1 C9 C14 -135.2(4)
C9 C14 C13 C12 -0.3(10)
C29 C30 C31 C32 -2.9(12)
C14 C13 C12 C11 0.6(11)
C13 C12 C11 C10 0.6(11)
C9 C10 C11 C12 -2.2(11)
C32 C33 C34 C29 0.1(12)
C30 C29 C34 C33 0.4(11)
P2 C29 C34 C33 -170.5(6)
C40 C35 C36 C37 -0.3(10)
P2 C35 C36 C37 -179.4(6)
C34 C33 C32 C31 -2.0(12)
C30 C31 C32 C33 3.4(12)
C24 C23 C28 C27 -2.5(11)
C21 C23 C28 C27 -177.7(7)
C26 C27 C28 C23 2.4(13)
C48 C47 C46 C45 -33.2(9)
O2 C45 C46 C47 36.4(9)
C39 C38 C37 C36 0.2(13)
C35 C36 C37 C38 0.2(12)
C44 C43 C42 C41 -40.8(11)
C44 O1 C41 C42 -14.0(11)
Sr1 O1 C41 C42 156.5(6)
C43 C42 C41 O1 34.5(12)
C7 C6 C5 C4 -1.0(13)
C3 C4 C5 C6 0.2(12)
